data_4125010
loop_
_publ_author_name
'Protchenko, Andrey V.'
'Bates, Joshua I.'
'Saleh, Liban M. A.'
'Blake, Matthew P.'
'Schwarz, Andrew D.'
'Kolychev, Eugene L.'
'Thompson, Amber L.'
'Jones, Cameron'
'Mountford, Philip'
'Aldridge, Simon'

_publ_section_title
;
 Enabling and Probing Oxidative Addition and Reductive Elimination at a
 Group 14 Metal Center: Cleavage and Functionalization of E-H Bonds by a
 Bis(boryl)stannylene.
;
_journal_issue 13
_journal_name_full 'Journal of the American Chemical Society'
_journal_page_first 4555
_journal_page_last 4564
_journal_paper_doi 10.1021/jacs.6b00710
_journal_volume 138
_journal_year 2016
_chemical_formula_moiety 'C55 H77 B2 K1 N5 Sn1'
_chemical_formula_sum 'C55 H77 B2 K N5 Sn'
_chemical_formula_weight 987.66
_space_group_IT_number 14
_symmetry_cell_setting monoclinic
_symmetry_space_group_name_Hall '-P 2yab'
_symmetry_space_group_name_H-M 'P 1 21/a 1'
_atom_sites_solution_hydrogens difmap
_atom_sites_solution_primary other
_cell_angle_alpha 90
_cell_angle_beta 117.1098(3)
_cell_angle_gamma 90
_cell_formula_units_Z 8
_cell_length_a 17.85850(10)
_cell_length_b 43.5512(2)
_cell_length_c 19.19370(10)
_cell_measurement_reflns_used 29515
_cell_measurement_temperature 150
_cell_measurement_theta_max 27
_cell_measurement_theta_min 5
_cell_volume 13288.00(12)
_computing_cell_refinement 'DENZO/SCALEPACK (Otwinowski & Minor, 1997)'
_computing_data_collection 'COLLECT (Nonius, 2001).'
_computing_data_reduction 'DENZO/SCALEPACK (Otwinowski & Minor, 1997)'
_computing_molecular_graphics 'CAMERON (Watkin et al., 1996)'
_computing_publication_material 'CRYSTALS (Betteridge et al., 2003)'
_computing_structure_refinement 'CRYSTALS (Betteridge et al., 2003)'
_computing_structure_solution 'Superflip (Palatinus & Chapuis, 2007)'
_diffrn_ambient_temperature 150
_diffrn_measured_fraction_theta_full 0.988
_diffrn_measured_fraction_theta_max 0.986
_diffrn_measurement_device Area
_diffrn_measurement_device_type 'Nonius KappaCCD'
_diffrn_measurement_method \w
_diffrn_radiation_monochromator graphite
_diffrn_radiation_type 'Mo K\a'
_diffrn_radiation_wavelength 0.71073
_diffrn_reflns_av_R_equivalents 0.050
_diffrn_reflns_limit_h_max 20
_diffrn_reflns_limit_h_min -23
_diffrn_reflns_limit_k_max 56
_diffrn_reflns_limit_k_min 0
_diffrn_reflns_limit_l_max 24
_diffrn_reflns_limit_l_min 0
_diffrn_reflns_number 295537
_diffrn_reflns_theta_full 25.585
_diffrn_reflns_theta_max 27.511
_diffrn_reflns_theta_min 5.108
_diffrn_standards_number 0
_exptl_absorpt_coefficient_mu 0.479
_exptl_absorpt_correction_T_max 0.91
_exptl_absorpt_correction_T_min 0.00
_exptl_absorpt_correction_type multi-scan
_exptl_absorpt_process_details 'DENZO/SCALEPACK (Otwinowski & Minor, 1997)'
_exptl_crystal_colour yellow
_exptl_crystal_density_diffrn 0.987
_exptl_crystal_density_method 'not measured'
_exptl_crystal_description prism
_exptl_crystal_F_000 4168
_exptl_crystal_size_max 0.400
_exptl_crystal_size_mid 0.200
_exptl_crystal_size_min 0.200
_platon_squeeze_details
;
;
_refine_diff_density_max 0.86
_refine_diff_density_min -1.29
_refine_ls_extinction_method None
_refine_ls_goodness_of_fit_ref 0.9674
_refine_ls_hydrogen_treatment constr
_refine_ls_matrix_type full
_refine_ls_number_parameters 1171
_refine_ls_number_reflns 30117
_refine_ls_number_restraints 0
_refine_ls_R_factor_all 0.0941
_refine_ls_R_factor_gt 0.0576
_refine_ls_shift/su_max 0.0032234
_refine_ls_shift/su_mean 0.0000296
_refine_ls_structure_factor_coef Fsqd
_refine_ls_weighting_details
;
 Method, part 1, Chebychev polynomial, (Watkin, 1994, Prince, 1982) 
 [weight] = 1.0/[A~0~*T~0~(x)+A~1~*T~1~(x) ... +A~n-1~]*T~n-1~(x)] 
 where A~i~ are the Chebychev coefficients listed below and x= Fcalc/Fmax 
 Method = Robust Weighting (Prince, 1982) 
 W = [weight] * [1-(deltaF/6*sigmaF)^2^]^2^ 
 A~i~ are: 
 12.3 17.7 8.82 2.40 
;
_refine_ls_weighting_scheme calc
_refine_ls_wR_factor_all 0.1812
_refine_ls_wR_factor_gt 0.1433
_refine_ls_wR_factor_ref 0.1812
_reflns_limit_h_max 20
_reflns_limit_h_min -23
_reflns_limit_k_max 56
_reflns_limit_k_min 0
_reflns_limit_l_max 24
_reflns_limit_l_min 0
_reflns_number_gt 19623
_reflns_number_total 30133
_reflns_threshold_expression I>2.0\s(I)
_oxford_diffrn_Wilson_B_factor 2.98
_oxford_diffrn_Wilson_scale 96.05
_oxford_refine_ls_r_factor_ref 0.0941
_oxford_refine_ls_scale 0.11652(3)
_oxford_reflns_number_all 30117
_oxford_reflns_threshold_expression_ref I>-3.0\s(I)
_oxford_structure_analysis_title 'Compound X At 13:55 on 5/ 6'
_cod_data_source_file ja6b00710_si_002.cif
_cod_data_source_block 9
_cod_depositor_comments
;
The following automatic conversions were performed:

'_atom_sites_solution_primary' value 'Other' changed to 'other'
according to
/usr/data/users/saulius/crontab/automatic-downloads/rss-feeds/ACS/lib/dictionaries/cif_core.dic
dictionary named 'cif_core.dic' version 2.4.2 from 2011-04-26.

Automatic conversion script
Id: cif_fix_values 4268 2015-11-12 08:31:59Z antanas 

 Adding full bibliography for 4125002--4125015.cif.
;
_cod_original_sg_symbol_H-M 'P 21/a '
_cod_original_formula_sum 'C55 H77 B2 K1 N5 Sn1'
_cod_database_code 4125010

loop_
_symmetry_equiv_pos_as_xyz
x,y,z
-x,-y,-z
x+1/2,-y+1/2,z
-x+1/2,y+1/2,-z

loop_
_atom_site_label
_atom_site_type_symbol
_atom_site_fract_x
_atom_site_fract_y
_atom_site_fract_z
_atom_site_U_iso_or_equiv
_atom_site_occupancy
_atom_site_adp_type
_atom_site_refinement_flags_posn
Sn1 Sn 0.813272(18) 0.653521(6) 0.452238(15) 0.0404 1.0000 Uani .
N2 N 0.8882(4) 0.67724(17) 0.4127(4) 0.0430 0.5000 Uani .
B11 B 0.7928(3) 0.68936(9) 0.5309(2) 0.0335 1.0000 Uani .
N13 N 0.84492(19) 0.71070(8) 0.59232(18) 0.0364 1.0000 Uani .
C14 C 0.7936(3) 0.72741(10) 0.6170(2) 0.0427 1.0000 Uani .
C15 C 0.7132(3) 0.71878(10) 0.5755(2) 0.0413 1.0000 Uani .
N16 N 0.7082(2) 0.69570(8) 0.52243(19) 0.0377 1.0000 Uani .
C17 C 0.6279(2) 0.69062(10) 0.4553(2) 0.0401 1.0000 Uani .
C18 C 0.5767(3) 0.66542(10) 0.4523(3) 0.0449 1.0000 Uani .
C19 C 0.4977(3) 0.66286(11) 0.3874(3) 0.0528 1.0000 Uani .
C20 C 0.4702(3) 0.68387(12) 0.3273(3) 0.0565 1.0000 Uani .
C21 C 0.5215(3) 0.70820(11) 0.3300(3) 0.0499 1.0000 Uani .
C22 C 0.6006(3) 0.71221(10) 0.3941(2) 0.0428 1.0000 Uani .
C23 C 0.6547(3) 0.73881(10) 0.3941(3) 0.0466 1.0000 Uani .
C24 C 0.6901(4) 0.73325(16) 0.3364(3) 0.0736 1.0000 Uani .
C25 C 0.6095(4) 0.76935(14) 0.3782(5) 0.1008 1.0000 Uani .
C26 C 0.6045(3) 0.64213(11) 0.5172(3) 0.0534 1.0000 Uani .
C27 C 0.5694(5) 0.61009(13) 0.4869(5) 0.0925 1.0000 Uani .
C28 C 0.5795(4) 0.65273(14) 0.5809(4) 0.0725 1.0000 Uani .
C29 C 0.9302(3) 0.72264(10) 0.6211(2) 0.0414 1.0000 Uani .
C30 C 0.9937(3) 0.71362(10) 0.6946(2) 0.0455 1.0000 Uani .
C31 C 0.9816(3) 0.68803(11) 0.7424(2) 0.0509 1.0000 Uani .
C32 C 0.9862(5) 0.70049(15) 0.8183(3) 0.0785 1.0000 Uani .
C33 C 1.0455(3) 0.66233(14) 0.7580(4) 0.0703 1.0000 Uani .
C34 C 1.0701(3) 0.72931(11) 0.7263(3) 0.0528 1.0000 Uani .
C35 C 1.0840(3) 0.75352(12) 0.6884(3) 0.0569 1.0000 Uani .
C36 C 1.0225(3) 0.76191(12) 0.6149(3) 0.0535 1.0000 Uani .
C37 C 0.9452(3) 0.74647(10) 0.5799(3) 0.0451 1.0000 Uani .
C38 C 0.8804(3) 0.75764(12) 0.5009(3) 0.0525 1.0000 Uani .
C39 C 0.8411(3) 0.78787(13) 0.5087(3) 0.0642 1.0000 Uani .
C40 C 0.9165(4) 0.76102(17) 0.4429(3) 0.0767 1.0000 Uani .
B41 B 0.9037(3) 0.61894(10) 0.5418(2) 0.0368 1.0000 Uani .
N42 N 0.9888(2) 0.61297(8) 0.55157(19) 0.0388 1.0000 Uani .
C43 C 1.0224(2) 0.62035(9) 0.4991(2) 0.0396 1.0000 Uani .
C44 C 1.0747(3) 0.64593(10) 0.5122(3) 0.0499 1.0000 Uani .
C45 C 1.1019(3) 0.66551(12) 0.5851(3) 0.0606 1.0000 Uani .
C46 C 1.1248(5) 0.69847(14) 0.5751(5) 0.0904 1.0000 Uani .
C47 C 1.1741(4) 0.65023(16) 0.6554(4) 0.0810 1.0000 Uani .
C48 C 1.1041(3) 0.65261(11) 0.4573(4) 0.0585 1.0000 Uani .
C49 C 1.0823(3) 0.63450(12) 0.3917(3) 0.0576 1.0000 Uani .
C50 C 1.0331(3) 0.60880(12) 0.3804(3) 0.0527 1.0000 Uani .
C51 C 1.0021(3) 0.60104(10) 0.4339(3) 0.0460 1.0000 Uani .
C52 C 0.9514(3) 0.57170(11) 0.4218(3) 0.0527 1.0000 Uani .
C53 C 0.8732(4) 0.57171(15) 0.3435(4) 0.0759 1.0000 Uani .
C54 C 1.0067(4) 0.54343(12) 0.4307(4) 0.0725 1.0000 Uani .
C55 C 1.0256(3) 0.58995(10) 0.6082(2) 0.0439 1.0000 Uani .
C56 C 0.9718(3) 0.58094(10) 0.6349(2) 0.0465 1.0000 Uani .
N57 N 0.8957(2) 0.59719(8) 0.59583(19) 0.0406 1.0000 Uani .
C58 C 0.8246(3) 0.58540(10) 0.6041(2) 0.0442 1.0000 Uani .
C59 C 0.7795(3) 0.56059(10) 0.5567(3) 0.0489 1.0000 Uani .
C60 C 0.7965(3) 0.54796(11) 0.4919(3) 0.0538 1.0000 Uani .
C61 C 0.8542(4) 0.52014(13) 0.5193(3) 0.0710 1.0000 Uani .
C62 C 0.7145(4) 0.53936(18) 0.4187(4) 0.0851 1.0000 Uani .
C63 C 0.7167(3) 0.54645(11) 0.5714(3) 0.0552 1.0000 Uani .
C64 C 0.7001(4) 0.55702(13) 0.6315(3) 0.0650 1.0000 Uani .
C65 C 0.7434(3) 0.58166(13) 0.6750(3) 0.0613 1.0000 Uani .
C66 C 0.8071(3) 0.59632(12) 0.6632(3) 0.0529 1.0000 Uani .
C67 C 0.8573(3) 0.62223(12) 0.7183(3) 0.0560 1.0000 Uani .
C68 C 0.9118(4) 0.60888(14) 0.8006(3) 0.0681 1.0000 Uani .
C69 C 0.7997(4) 0.64797(13) 0.7213(3) 0.0625 1.0000 Uani .
N70 N 0.7041(5) 0.62744(18) 0.4037(5) 0.0513 0.5000 Uani .
Sn71 Sn 0.637729(18) 0.648035(6) 0.100086(15) 0.0405 1.0000 Uani .
N72 N 0.7555(4) 0.62664(17) 0.1498(5) 0.0483 0.5000 Uani .
N73 N 0.5601(5) 0.67160(19) 0.1372(5) 0.0545 0.5000 Uani .
B74 B 0.6499(3) 0.68257(10) 0.0139(2) 0.0342 1.0000 Uani .
B78 B 0.5544(3) 0.60902(11) 0.0204(3) 0.0400 1.0000 Uani .
N79 N 0.4745(2) 0.60052(9) 0.0174(2) 0.0455 1.0000 Uani .
C80 C 0.4418(3) 0.60746(12) 0.0718(3) 0.0544 1.0000 Uani .
C81 C 0.3839(4) 0.63109(13) 0.0570(3) 0.0634 1.0000 Uani .
C82 C 0.3534(5) 0.65003(15) -0.0169(4) 0.0831 1.0000 Uani .
C83 C 0.3308(8) 0.68309(18) -0.0111(8) 0.1470 1.0000 Uani .
C84 C 0.2747(7) 0.6352(2) -0.0811(5) 0.1289 1.0000 Uani .
C85 C 0.3542(4) 0.63703(16) 0.1120(4) 0.0775 1.0000 Uani .
C86 C 0.3791(4) 0.6204(2) 0.1775(4) 0.0843 1.0000 Uani .
C87 C 0.4350(5) 0.5960(2) 0.1914(4) 0.0948 1.0000 Uani .
C88 C 0.4680(4) 0.58890(17) 0.1392(3) 0.0730 1.0000 Uani .
C89 C 0.5281(5) 0.56240(19) 0.1558(4) 0.0911 1.0000 Uani .
C90 C 0.6134(7) 0.5701(3) 0.2249(5) 0.1418 1.0000 Uani .
C91 C 0.4396(3) 0.57573(11) -0.0347(3) 0.0518 1.0000 Uani .
C92 C 0.4912(3) 0.56806(11) -0.0642(3) 0.0517 1.0000 Uani .
N93 N 0.5631(2) 0.58722(8) -0.0331(2) 0.0437 1.0000 Uani .
C94 C 0.6339(3) 0.57678(10) -0.0449(3) 0.0476 1.0000 Uani .
C95 C 0.6457(3) 0.58775(11) -0.1071(3) 0.0523 1.0000 Uani .
C96 C 0.5907(3) 0.61249(12) -0.1627(3) 0.0567 1.0000 Uani .
C97 C 0.5331(4) 0.59800(16) -0.2425(3) 0.0794 1.0000 Uani .
C98 C 0.6410(4) 0.63913(14) -0.1728(4) 0.0689 1.0000 Uani .
C99 C 0.7082(4) 0.57411(15) -0.1222(3) 0.0691 1.0000 Uani .
C100 C 0.7565(4) 0.55001(15) -0.0778(4) 0.0729 1.0000 Uani .
C101 C 0.7446(4) 0.53976(13) -0.0163(3) 0.0693 1.0000 Uani .
C102 C 0.6842(3) 0.55268(11) 0.0026(3) 0.0578 1.0000 Uani .
C103 C 0.6739(4) 0.54036(13) 0.0710(3) 0.0694 1.0000 Uani .
C104 C 0.6411(5) 0.50726(16) 0.0585(5) 0.0926 1.0000 Uani .
C105 C 0.7599(6) 0.54100(19) 0.1459(4) 0.1200 1.0000 Uani .
K113 K 0.59157(8) 0.64908(3) 0.27147(7) 0.0681 1.0000 Uani .
N114 N 0.73083(19) 0.69013(8) 0.01691(18) 0.0370 1.0000 Uani .
C115 C 0.7195(3) 0.71217(10) -0.0399(2) 0.0420 1.0000 Uani .
C116 C 0.6374(3) 0.71951(10) -0.0787(2) 0.0427 1.0000 Uani .
N117 N 0.59188(19) 0.70271(8) -0.04780(18) 0.0366 1.0000 Uani .
C118 C 0.5061(2) 0.71297(10) -0.0736(2) 0.0410 1.0000 Uani .
C119 C 0.4417(3) 0.70226(10) -0.1444(3) 0.0465 1.0000 Uani .
C120 C 0.4542(3) 0.67652(11) -0.1909(3) 0.0507 1.0000 Uani .
C121 C 0.4343(4) 0.68706(13) -0.2743(3) 0.0667 1.0000 Uani .
C122 C 0.4018(3) 0.64830(12) -0.1928(3) 0.0566 1.0000 Uani .
C123 C 0.3623(3) 0.71629(12) -0.1746(3) 0.0576 1.0000 Uani .
C124 C 0.3469(3) 0.74023(12) -0.1359(3) 0.0570 1.0000 Uani .
C125 C 0.4100(3) 0.75021(11) -0.0648(3) 0.0533 1.0000 Uani .
C126 C 0.4900(3) 0.73686(10) -0.0329(3) 0.0447 1.0000 Uani .
C127 C 0.5570(3) 0.74945(11) 0.0444(3) 0.0481 1.0000 Uani .
C128 C 0.5914(3) 0.77976(12) 0.0305(3) 0.0640 1.0000 Uani .
C129 C 0.5250(4) 0.75392(16) 0.1049(3) 0.0742 1.0000 Uani .
C130 C 0.8138(2) 0.68699(10) 0.0819(2) 0.0409 1.0000 Uani .
C131 C 0.8675(3) 0.66278(11) 0.0855(3) 0.0505 1.0000 Uani .
C132 C 0.8430(3) 0.63892(13) 0.0222(4) 0.0706 1.0000 Uani .
C133 C 0.8646(5) 0.6504(2) -0.0419(5) 0.1105 1.0000 Uani .
C135 C 0.9482(3) 0.66175(12) 0.1499(3) 0.0582 1.0000 Uani .
C136 C 0.9736(3) 0.68339(12) 0.2075(3) 0.0595 1.0000 Uani .
C137 C 0.9203(3) 0.70700(12) 0.2042(3) 0.0519 1.0000 Uani .
C163 C 0.8398(3) 0.70930(10) 0.1410(2) 0.0427 1.0000 Uani .
C165 C 0.7850(3) 0.73622(11) 0.1384(3) 0.0476 1.0000 Uani .
C162 C 0.8246(4) 0.76667(13) 0.1326(4) 0.0804 1.0000 Uani .
C141 C 0.7648(4) 0.73558(17) 0.2064(3) 0.0793 1.0000 Uani .
K142 K 0.85785(8) 0.65260(3) 0.27954(7) 0.0650 1.0000 Uani .
C10 C 0.6103(5) 0.4315(3) 0.4814(5) 0.1116 1.0000 Uani .
C5 C 0.7559(5) 0.43726(16) 0.5170(6) 0.0986 1.0000 Uani .
C4 C 0.7537(5) 0.41124(19) 0.4768(4) 0.0883 1.0000 Uani .
C2 C 0.6095(6) 0.4045(3) 0.4444(4) 0.1312 1.0000 Uani .
C1 C 0.6832(6) 0.44809(18) 0.5184(7) 0.1158 1.0000 Uani .
C3 C 0.6812(7) 0.3940(3) 0.4412(5) 0.1237 1.0000 Uani .
C114 C 0.8828(5) 0.60778(17) 0.0523(6) 0.1326 1.0000 Uani .
C117 C 0.4915(9) 0.5323(2) 0.1660(8) 0.1575 1.0000 Uani .
H141 H 0.8139 0.7426 0.6575 0.0516 1.0000 Uiso R
H151 H 0.6674 0.7269 0.5822 0.0506 1.0000 Uiso R
H191 H 0.4634 0.6457 0.3849 0.0633 1.0000 Uiso R
H201 H 0.4150 0.6821 0.2844 0.0673 1.0000 Uiso R
H211 H 0.5028 0.7226 0.2878 0.0606 1.0000 Uiso R
H231 H 0.7041 0.7392 0.4479 0.0560 1.0000 Uiso R
H243 H 0.7231 0.7509 0.3336 0.1081 1.0000 Uiso R
H242 H 0.6421 0.7300 0.2849 0.1077 1.0000 Uiso R
H241 H 0.7253 0.7149 0.3509 0.1086 1.0000 Uiso R
H251 H 0.6494 0.7865 0.3869 0.1479 1.0000 Uiso R
H252 H 0.5828 0.7722 0.4119 0.1481 1.0000 Uiso R
H253 H 0.5662 0.7700 0.3236 0.1482 1.0000 Uiso R
H261 H 0.6678 0.6406 0.5425 0.0641 1.0000 Uiso R
H271 H 0.5889 0.5954 0.5295 0.1388 1.0000 Uiso R
H272 H 0.5085 0.6113 0.4605 0.1390 1.0000 Uiso R
H273 H 0.5880 0.6040 0.4475 0.1390 1.0000 Uiso R
H281 H 0.6003 0.6380 0.6232 0.1072 1.0000 Uiso R
H282 H 0.6053 0.6727 0.6032 0.1070 1.0000 Uiso R
H283 H 0.5189 0.6543 0.5603 0.1070 1.0000 Uiso R
H311 H 0.9238 0.6793 0.7111 0.0612 1.0000 Uiso R
H323 H 0.9722 0.6842 0.8458 0.1198 1.0000 Uiso R
H322 H 1.0413 0.7089 0.8502 0.1200 1.0000 Uiso R
H321 H 0.9438 0.7169 0.8043 0.1201 1.0000 Uiso R
H331 H 1.0384 0.6462 0.7915 0.1080 1.0000 Uiso R
H332 H 1.1019 0.6703 0.7865 0.1082 1.0000 Uiso R
H333 H 1.0379 0.6523 0.7094 0.1079 1.0000 Uiso R
H341 H 1.1127 0.7228 0.7750 0.0625 1.0000 Uiso R
H351 H 1.1356 0.7647 0.7122 0.0676 1.0000 Uiso R
H361 H 1.0303 0.7789 0.5878 0.0645 1.0000 Uiso R
H381 H 0.8354 0.7420 0.4804 0.0622 1.0000 Uiso R
H391 H 0.7965 0.7940 0.4580 0.0967 1.0000 Uiso R
H392 H 0.8836 0.8032 0.5284 0.0973 1.0000 Uiso R
H393 H 0.8169 0.7847 0.5442 0.0969 1.0000 Uiso R
H403 H 0.8713 0.7659 0.3913 0.1188 1.0000 Uiso R
H402 H 0.9578 0.7772 0.4599 0.1192 1.0000 Uiso R
H401 H 0.9431 0.7418 0.4401 0.1188 1.0000 Uiso R
H451 H 1.0528 0.6662 0.5967 0.0722 1.0000 Uiso R
H461 H 1.1353 0.7108 0.6212 0.1412 1.0000 Uiso R
H462 H 1.1744 0.6991 0.5681 0.1411 1.0000 Uiso R
H463 H 1.0786 0.7081 0.5289 0.1408 1.0000 Uiso R
H471 H 1.1859 0.6620 0.7027 0.1220 1.0000 Uiso R
H472 H 1.2234 0.6498 0.6465 0.1222 1.0000 Uiso R
H473 H 1.1587 0.6290 0.6614 0.1222 1.0000 Uiso R
H481 H 1.1402 0.6702 0.4655 0.0705 1.0000 Uiso R
H491 H 1.1010 0.6397 0.3528 0.0698 1.0000 Uiso R
H501 H 1.0186 0.5960 0.3355 0.0636 1.0000 Uiso R
H521 H 0.9314 0.5706 0.4635 0.0639 1.0000 Uiso R
H531 H 0.8427 0.5523 0.3348 0.1148 1.0000 Uiso R
H532 H 0.8361 0.5876 0.3439 0.1155 1.0000 Uiso R
H533 H 0.8878 0.5753 0.3006 0.1148 1.0000 Uiso R
H541 H 0.9770 0.5246 0.4287 0.1059 1.0000 Uiso R
H542 H 1.0592 0.5436 0.4796 0.1062 1.0000 Uiso R
H543 H 1.0192 0.5420 0.3860 0.1057 1.0000 Uiso R
H551 H 1.0812 0.5824 0.6227 0.0521 1.0000 Uiso R
H561 H 0.9829 0.5658 0.6744 0.0554 1.0000 Uiso R
H601 H 0.8260 0.5642 0.4764 0.0655 1.0000 Uiso R
H611 H 0.8665 0.5121 0.4778 0.1091 1.0000 Uiso R
H612 H 0.9105 0.5249 0.5643 0.1093 1.0000 Uiso R
H613 H 0.8297 0.5036 0.5362 0.1092 1.0000 Uiso R
H621 H 0.7268 0.5364 0.3748 0.1261 1.0000 Uiso R
H622 H 0.6722 0.5558 0.4058 0.1259 1.0000 Uiso R
H623 H 0.6919 0.5201 0.4285 0.1266 1.0000 Uiso R
H631 H 0.6864 0.5287 0.5407 0.0673 1.0000 Uiso R
H641 H 0.6581 0.5470 0.6393 0.0774 1.0000 Uiso R
H651 H 0.7321 0.5888 0.7158 0.0734 1.0000 Uiso R
H671 H 0.8949 0.6313 0.6974 0.0660 1.0000 Uiso R
H683 H 0.9448 0.6251 0.8379 0.1037 1.0000 Uiso R
H682 H 0.9517 0.5936 0.7991 0.1036 1.0000 Uiso R
H681 H 0.8769 0.5990 0.8213 0.1039 1.0000 Uiso R
H691 H 0.8313 0.6638 0.7599 0.0961 1.0000 Uiso R
H692 H 0.7683 0.6572 0.6692 0.0960 1.0000 Uiso R
H693 H 0.7598 0.6389 0.7362 0.0958 1.0000 Uiso R
H821 H 0.3978 0.6503 -0.0343 0.1013 1.0000 Uiso R
H831 H 0.3143 0.6937 -0.0600 0.2210 1.0000 Uiso R
H832 H 0.3790 0.6935 0.0292 0.2210 1.0000 Uiso R
H833 H 0.2836 0.6842 0.0022 0.2211 1.0000 Uiso R
H841 H 0.2569 0.6459 -0.1306 0.1930 1.0000 Uiso R
H842 H 0.2294 0.6359 -0.0654 0.1931 1.0000 Uiso R
H843 H 0.2864 0.6139 -0.0858 0.1930 1.0000 Uiso R
H851 H 0.3147 0.6535 0.1027 0.0954 1.0000 Uiso R
H861 H 0.3577 0.6246 0.2147 0.0999 1.0000 Uiso R
H871 H 0.4519 0.5836 0.2370 0.1112 1.0000 Uiso R
H891 H 0.5396 0.5596 0.1099 0.1102 1.0000 Uiso R
H901 H 0.6551 0.5505 0.2287 0.2129 1.0000 Uiso R
H902 H 0.6355 0.5912 0.2091 0.2132 1.0000 Uiso R
H903 H 0.6024 0.5719 0.2754 0.2129 1.0000 Uiso R
H911 H 0.3876 0.5661 -0.0461 0.0622 1.0000 Uiso R
H921 H 0.4801 0.5524 -0.1025 0.0607 1.0000 Uiso R
H961 H 0.5534 0.6215 -0.1420 0.0669 1.0000 Uiso R
H971 H 0.4965 0.6134 -0.2767 0.1210 1.0000 Uiso R
H972 H 0.5681 0.5886 -0.2636 0.1211 1.0000 Uiso R
H973 H 0.4981 0.5817 -0.2351 0.1209 1.0000 Uiso R
H981 H 0.6034 0.6534 -0.2112 0.1041 1.0000 Uiso R
H982 H 0.6735 0.6498 -0.1230 0.1042 1.0000 Uiso R
H983 H 0.6793 0.6311 -0.1910 0.1038 1.0000 Uiso R
H991 H 0.7167 0.5816 -0.1660 0.0823 1.0000 Uiso R
H1001 H 0.7983 0.5404 -0.0888 0.0871 1.0000 Uiso R
H1011 H 0.7782 0.5235 0.0156 0.0825 1.0000 Uiso R
H1031 H 0.6334 0.5539 0.0798 0.0847 1.0000 Uiso R
H1043 H 0.6286 0.5001 0.1010 0.1409 1.0000 Uiso R
H1042 H 0.6841 0.4934 0.0574 0.1409 1.0000 Uiso R
H1041 H 0.5914 0.5053 0.0107 0.1412 1.0000 Uiso R
H1051 H 0.7540 0.5362 0.1918 0.1691 1.0000 Uiso R
H1052 H 0.7903 0.5601 0.1541 0.1690 1.0000 Uiso R
H1053 H 0.7971 0.5250 0.1404 0.1690 1.0000 Uiso R
H1151 H 0.7632 0.7205 -0.0503 0.0507 1.0000 Uiso R
H1161 H 0.6121 0.7340 -0.1218 0.0515 1.0000 Uiso R
H1201 H 0.5152 0.6704 -0.1641 0.0614 1.0000 Uiso R
H1213 H 0.4481 0.6713 -0.3023 0.1020 1.0000 Uiso R
H1212 H 0.4659 0.7053 -0.2713 0.1017 1.0000 Uiso R
H1211 H 0.3744 0.6914 -0.3036 0.1022 1.0000 Uiso R
H1221 H 0.4054 0.6327 -0.2285 0.0858 1.0000 Uiso R
H1222 H 0.3444 0.6545 -0.2101 0.0860 1.0000 Uiso R
H1223 H 0.4234 0.6401 -0.1408 0.0857 1.0000 Uiso R
H1231 H 0.3185 0.7088 -0.2226 0.0681 1.0000 Uiso R
H1241 H 0.2926 0.7501 -0.1568 0.0686 1.0000 Uiso R
H1251 H 0.3994 0.7666 -0.0368 0.0644 1.0000 Uiso R
H1271 H 0.6035 0.7341 0.0659 0.0570 1.0000 Uiso R
H1283 H 0.6346 0.7881 0.0778 0.0971 1.0000 Uiso R
H1282 H 0.5455 0.7942 0.0105 0.0969 1.0000 Uiso R
H1281 H 0.6143 0.7776 -0.0077 0.0970 1.0000 Uiso R
H1291 H 0.5706 0.7606 0.1543 0.1118 1.0000 Uiso R
H1292 H 0.4792 0.7685 0.0857 0.1124 1.0000 Uiso R
H1293 H 0.5045 0.7342 0.1136 0.1121 1.0000 Uiso R
H1321 H 0.7802 0.6363 -0.0013 0.0820 1.0000 Uiso R
H1331 H 0.8488 0.6352 -0.0828 0.1671 1.0000 Uiso R
H1332 H 0.8317 0.6695 -0.0657 0.1673 1.0000 Uiso R
H1333 H 0.9244 0.6551 -0.0212 0.1671 1.0000 Uiso R
H1351 H 0.9845 0.6454 0.1525 0.0702 1.0000 Uiso R
H1361 H 1.0287 0.6824 0.2500 0.0690 1.0000 Uiso R
H1371 H 0.9388 0.7223 0.2457 0.0631 1.0000 Uiso R
H1651 H 0.7306 0.7339 0.0897 0.0581 1.0000 Uiso R
H1623 H 0.7888 0.7833 0.1319 0.1220 1.0000 Uiso R
H1622 H 0.8796 0.7693 0.1787 0.1219 1.0000 Uiso R
H1621 H 0.8337 0.7673 0.0860 0.1226 1.0000 Uiso R
H1411 H 0.7336 0.7537 0.2067 0.1170 1.0000 Uiso R
H1412 H 0.8169 0.7341 0.2547 0.1170 1.0000 Uiso R
H1413 H 0.7304 0.7172 0.2016 0.1172 1.0000 Uiso R
H101 H 0.5591 0.4386 0.4809 0.1332 1.0000 Uiso R
H51 H 0.8084 0.4487 0.5456 0.1183 1.0000 Uiso R
H41 H 0.8025 0.4056 0.4705 0.1128 1.0000 Uiso R
H21 H 0.5606 0.3923 0.4230 0.1553 1.0000 Uiso R
H11 H 0.6849 0.4670 0.5467 0.1385 1.0000 Uiso R
H31 H 0.6810 0.3747 0.4142 0.1504 1.0000 Uiso R
H1141 H 0.8596 0.5926 0.0115 0.1929 1.0000 Uiso R
H1142 H 0.9430 0.6096 0.0721 0.1928 1.0000 Uiso R
H1143 H 0.8722 0.6014 0.0965 0.1931 1.0000 Uiso R
H1171 H 0.5310 0.5159 0.1774 0.2290 1.0000 Uiso R
H1172 H 0.4774 0.5341 0.2088 0.2288 1.0000 Uiso R
H1173 H 0.4400 0.5271 0.1190 0.2289 1.0000 Uiso R
H22 H 0.8742 0.6989 0.4067 0.0524 0.5000 Uiso R
H23 H 0.9467 0.6756 0.4495 0.0524 0.5000 Uiso R
H701 H 0.6808 0.6268 0.4399 0.0631 0.5000 Uiso R
H702 H 0.7179 0.6070 0.3958 0.0631 0.5000 Uiso R
H721 H 0.7792 0.6275 0.1143 0.0578 0.5000 Uiso R
H722 H 0.7492 0.6055 0.1602 0.0578 0.5000 Uiso R
H731 H 0.5717 0.6932 0.1413 0.0646 0.5000 Uiso R
H732 H 0.5019 0.6687 0.1008 0.0646 0.5000 Uiso R

loop_
_atom_site_aniso_label
_atom_site_aniso_U_11
_atom_site_aniso_U_22
_atom_site_aniso_U_33
_atom_site_aniso_U_23
_atom_site_aniso_U_13
_atom_site_aniso_U_12
Sn1 0.04755(16) 0.03966(14) 0.03051(13) 0.00146(10) 0.01469(11) 0.00821(11)
N2 0.038(4) 0.052(4) 0.046(4) 0.014(3) 0.025(3) 0.009(3)
B11 0.036(2) 0.035(2) 0.0288(19) 0.0050(15) 0.0141(16) 0.0036(16)
N13 0.0300(15) 0.0459(17) 0.0320(15) -0.0008(13) 0.0131(13) 0.0003(13)
C14 0.044(2) 0.052(2) 0.037(2) -0.0052(17) 0.0216(18) -0.0017(18)
C15 0.040(2) 0.050(2) 0.038(2) -0.0047(16) 0.0211(17) 0.0036(17)
N16 0.0330(16) 0.0441(17) 0.0361(16) -0.0003(13) 0.0158(14) 0.0031(13)
C17 0.0285(18) 0.052(2) 0.038(2) -0.0049(16) 0.0135(16) 0.0063(16)
C18 0.035(2) 0.045(2) 0.052(2) -0.0039(18) 0.0169(18) 0.0034(16)
C19 0.038(2) 0.053(3) 0.061(3) -0.007(2) 0.016(2) -0.0023(19)
C20 0.034(2) 0.067(3) 0.055(3) -0.012(2) 0.009(2) 0.001(2)
C21 0.036(2) 0.064(3) 0.040(2) 0.0003(19) 0.0092(18) 0.0044(19)
C22 0.035(2) 0.051(2) 0.040(2) 0.0002(17) 0.0152(17) 0.0053(17)
C23 0.038(2) 0.054(2) 0.041(2) 0.0058(18) 0.0113(18) 0.0033(18)
C24 0.081(4) 0.093(4) 0.052(3) 0.001(3) 0.035(3) -0.023(3)
C25 0.049(3) 0.060(3) 0.148(7) -0.002(4) 0.005(4) 0.009(3)
C26 0.040(2) 0.048(2) 0.063(3) 0.003(2) 0.016(2) -0.0006(18)
C27 0.086(4) 0.047(3) 0.104(5) 0.007(3) 0.007(4) -0.007(3)
C28 0.065(3) 0.076(4) 0.086(4) 0.027(3) 0.042(3) 0.013(3)
C29 0.035(2) 0.049(2) 0.039(2) -0.0073(17) 0.0167(17) 0.0005(16)
C30 0.039(2) 0.055(2) 0.036(2) -0.0054(17) 0.0111(17) 0.0033(18)
C31 0.048(2) 0.059(3) 0.035(2) -0.0027(18) 0.0091(18) 0.003(2)
C32 0.108(5) 0.078(4) 0.045(3) -0.010(3) 0.031(3) -0.008(3)
C33 0.054(3) 0.069(3) 0.074(4) 0.015(3) 0.016(3) 0.015(3)
C34 0.039(2) 0.060(3) 0.049(2) -0.007(2) 0.0102(19) 0.000(2)
C35 0.038(2) 0.060(3) 0.063(3) -0.015(2) 0.015(2) -0.006(2)
C36 0.041(2) 0.057(3) 0.062(3) -0.005(2) 0.024(2) -0.005(2)
C37 0.037(2) 0.054(2) 0.043(2) -0.0014(18) 0.0180(18) -0.0017(18)
C38 0.047(2) 0.063(3) 0.049(2) 0.004(2) 0.024(2) -0.011(2)
C39 0.054(3) 0.067(3) 0.063(3) 0.010(3) 0.019(2) 0.007(2)
C40 0.067(4) 0.111(5) 0.057(3) 0.015(3) 0.033(3) -0.006(3)
B41 0.037(2) 0.040(2) 0.031(2) 0.0018(16) 0.0139(17) 0.0018(17)
N42 0.0326(16) 0.0430(17) 0.0393(17) 0.0033(13) 0.0149(14) 0.0037(13)
C43 0.0320(19) 0.041(2) 0.044(2) 0.0038(16) 0.0164(17) 0.0059(15)
C44 0.042(2) 0.047(2) 0.065(3) -0.002(2) 0.029(2) 0.0039(18)
C45 0.050(3) 0.056(3) 0.087(4) -0.022(3) 0.041(3) -0.010(2)
C46 0.096(5) 0.061(3) 0.144(7) -0.034(4) 0.080(5) -0.026(3)
C47 0.051(3) 0.094(4) 0.082(4) -0.033(3) 0.016(3) -0.009(3)
C48 0.060(3) 0.044(2) 0.087(4) 0.009(2) 0.047(3) 0.007(2)
C49 0.055(3) 0.064(3) 0.066(3) 0.021(2) 0.038(3) 0.017(2)
C50 0.047(2) 0.068(3) 0.045(2) 0.001(2) 0.023(2) 0.009(2)
C51 0.037(2) 0.054(2) 0.045(2) 0.0002(18) 0.0161(18) 0.0074(18)
C52 0.047(2) 0.057(3) 0.054(3) -0.012(2) 0.023(2) -0.001(2)
C53 0.055(3) 0.080(4) 0.073(4) -0.019(3) 0.012(3) -0.014(3)
C54 0.072(4) 0.052(3) 0.099(4) -0.007(3) 0.043(3) 0.005(3)
C55 0.037(2) 0.046(2) 0.041(2) 0.0066(17) 0.0108(17) 0.0101(17)
C56 0.043(2) 0.051(2) 0.040(2) 0.0108(17) 0.0139(18) 0.0114(18)
N57 0.0393(18) 0.0465(18) 0.0357(16) 0.0074(14) 0.0168(14) 0.0062(14)
C58 0.046(2) 0.049(2) 0.040(2) 0.0116(17) 0.0212(18) 0.0049(18)
C59 0.050(2) 0.044(2) 0.051(2) 0.0134(18) 0.023(2) 0.0045(19)
C60 0.060(3) 0.051(2) 0.053(3) 0.001(2) 0.028(2) -0.002(2)
C61 0.075(4) 0.065(3) 0.065(3) -0.003(3) 0.025(3) 0.017(3)
C62 0.084(4) 0.109(5) 0.056(3) 0.000(3) 0.026(3) 0.020(4)
C63 0.057(3) 0.047(2) 0.070(3) 0.010(2) 0.036(2) 0.001(2)
C64 0.065(3) 0.067(3) 0.074(3) 0.021(3) 0.042(3) 0.003(3)
C65 0.066(3) 0.074(3) 0.056(3) 0.010(2) 0.039(3) 0.002(3)
C66 0.057(3) 0.061(3) 0.046(2) 0.008(2) 0.029(2) 0.004(2)
C67 0.060(3) 0.071(3) 0.042(2) 0.004(2) 0.027(2) 0.002(2)
C68 0.082(4) 0.076(4) 0.046(3) 0.005(2) 0.029(3) 0.007(3)
C69 0.072(3) 0.070(3) 0.058(3) 0.003(2) 0.040(3) 0.007(3)
N70 0.045(4) 0.051(4) 0.053(4) -0.013(3) 0.018(3) -0.006(3)
Sn71 0.04660(16) 0.04161(14) 0.03107(13) -0.00003(10) 0.01579(11) -0.00804(11)
N72 0.036(4) 0.046(4) 0.055(4) 0.016(3) 0.014(3) 0.003(3)
N73 0.051(4) 0.061(5) 0.054(5) -0.015(4) 0.027(4) -0.014(4)
B74 0.034(2) 0.036(2) 0.035(2) -0.0002(16) 0.0169(17) -0.0018(16)
B78 0.043(2) 0.042(2) 0.032(2) 0.0041(17) 0.0146(18) -0.0063(18)
N79 0.046(2) 0.053(2) 0.0370(17) -0.0057(15) 0.0183(15) -0.0151(16)
C80 0.055(3) 0.073(3) 0.040(2) -0.011(2) 0.026(2) -0.028(2)
C81 0.079(4) 0.065(3) 0.067(3) -0.022(3) 0.051(3) -0.030(3)
C82 0.115(6) 0.073(4) 0.098(5) 0.009(3) 0.080(5) 0.012(4)
C83 0.223(12) 0.065(5) 0.224(12) 0.027(6) 0.164(11) 0.012(6)
C84 0.152(9) 0.113(7) 0.095(6) 0.026(5) 0.033(6) 0.032(6)
C85 0.087(4) 0.088(4) 0.084(4) -0.029(3) 0.063(4) -0.033(3)
C86 0.075(4) 0.134(6) 0.064(4) -0.030(4) 0.049(3) -0.043(4)
C87 0.079(4) 0.162(8) 0.051(3) -0.002(4) 0.037(3) -0.044(5)
C88 0.063(3) 0.112(5) 0.047(3) 0.002(3) 0.028(3) -0.023(3)
C89 0.091(5) 0.128(6) 0.060(4) 0.034(4) 0.040(3) 0.002(4)
C90 0.135(8) 0.147(8) 0.090(6) 0.040(6) 0.004(5) 0.038(7)
C91 0.053(3) 0.060(3) 0.037(2) -0.0048(19) 0.0156(19) -0.022(2)
C92 0.055(3) 0.055(3) 0.036(2) -0.0079(18) 0.013(2) -0.012(2)
N93 0.0460(19) 0.0471(19) 0.0343(17) -0.0043(14) 0.0151(15) -0.0060(15)
C94 0.046(2) 0.047(2) 0.039(2) -0.0089(17) 0.0107(18) -0.0034(18)
C95 0.049(3) 0.059(3) 0.045(2) -0.003(2) 0.018(2) 0.005(2)
C96 0.059(3) 0.073(3) 0.041(2) 0.002(2) 0.025(2) 0.011(2)
C97 0.085(4) 0.095(4) 0.047(3) 0.001(3) 0.020(3) 0.019(3)
C98 0.076(4) 0.078(4) 0.067(3) 0.016(3) 0.046(3) 0.011(3)
C99 0.062(3) 0.094(4) 0.057(3) -0.007(3) 0.032(3) 0.013(3)
C100 0.057(3) 0.084(4) 0.071(4) -0.015(3) 0.022(3) 0.017(3)
C101 0.060(3) 0.067(3) 0.058(3) -0.009(2) 0.007(3) 0.017(3)
C102 0.062(3) 0.049(2) 0.046(2) -0.0056(19) 0.011(2) 0.002(2)
C103 0.082(4) 0.056(3) 0.057(3) 0.012(2) 0.020(3) 0.009(3)
C104 0.089(5) 0.078(4) 0.094(5) 0.012(4) 0.026(4) -0.016(4)
C105 0.159(8) 0.099(5) 0.054(4) 0.013(3) 0.006(4) -0.039(5)
K113 0.0634(7) 0.0893(9) 0.0621(7) 0.0039(6) 0.0377(6) 0.0064(6)
N114 0.0301(16) 0.0462(18) 0.0344(16) 0.0062(13) 0.0145(13) -0.0001(13)
C115 0.036(2) 0.053(2) 0.038(2) 0.0068(17) 0.0183(17) -0.0038(17)
C116 0.045(2) 0.051(2) 0.0347(19) 0.0063(16) 0.0198(17) 0.0008(18)
N117 0.0308(16) 0.0472(18) 0.0330(16) 0.0029(13) 0.0158(13) 0.0004(13)
C118 0.035(2) 0.046(2) 0.037(2) 0.0068(16) 0.0127(16) 0.0014(16)
C119 0.037(2) 0.053(2) 0.043(2) 0.0048(18) 0.0125(18) 0.0022(18)
C120 0.045(2) 0.058(3) 0.038(2) -0.0019(18) 0.0094(19) -0.004(2)
C121 0.076(4) 0.067(3) 0.048(3) 0.004(2) 0.021(3) 0.000(3)
C122 0.049(3) 0.061(3) 0.053(3) -0.001(2) 0.017(2) -0.004(2)
C123 0.038(2) 0.064(3) 0.054(3) 0.004(2) 0.007(2) 0.006(2)
C124 0.034(2) 0.059(3) 0.065(3) 0.004(2) 0.011(2) 0.0058(19)
C125 0.041(2) 0.053(3) 0.064(3) 0.001(2) 0.022(2) 0.0071(19)
C126 0.039(2) 0.050(2) 0.046(2) 0.0053(18) 0.0199(18) 0.0020(17)
C127 0.043(2) 0.058(3) 0.045(2) -0.0027(19) 0.0209(19) 0.0072(19)
C128 0.058(3) 0.060(3) 0.054(3) -0.005(2) 0.008(2) -0.007(2)
C129 0.061(3) 0.104(5) 0.063(3) -0.007(3) 0.033(3) 0.011(3)
C130 0.0331(19) 0.050(2) 0.038(2) 0.0084(17) 0.0145(16) 0.0009(16)
C131 0.037(2) 0.053(2) 0.055(3) 0.001(2) 0.015(2) -0.0005(18)
C132 0.044(3) 0.064(3) 0.086(4) -0.021(3) 0.014(3) 0.007(2)
C133 0.082(5) 0.155(8) 0.116(6) -0.071(6) 0.063(5) -0.028(5)
C135 0.040(2) 0.055(3) 0.067(3) 0.006(2) 0.013(2) 0.008(2)
C136 0.037(2) 0.069(3) 0.054(3) 0.014(2) 0.005(2) 0.003(2)
C137 0.039(2) 0.063(3) 0.044(2) 0.002(2) 0.0107(19) 0.000(2)
C163 0.036(2) 0.051(2) 0.040(2) 0.0037(17) 0.0156(17) -0.0002(17)
C165 0.036(2) 0.057(2) 0.045(2) -0.0026(19) 0.0134(18) 0.0010(18)
C162 0.051(3) 0.059(3) 0.111(5) 0.007(3) 0.020(3) 0.003(2)
C141 0.088(4) 0.102(5) 0.055(3) 0.003(3) 0.038(3) 0.029(4)
K142 0.0646(7) 0.0832(8) 0.0548(6) 0.0102(5) 0.0339(5) 0.0082(6)
C10 0.056(4) 0.186(10) 0.091(6) 0.057(6) 0.032(4) 0.015(5)
C5 0.066(4) 0.068(4) 0.155(8) 0.013(4) 0.045(5) -0.007(3)
C4 0.072(4) 0.101(5) 0.083(4) 0.019(4) 0.028(4) 0.004(4)
C2 0.088(6) 0.252(13) 0.050(4) -0.026(6) 0.029(4) -0.069(7)
C1 0.125(7) 0.067(4) 0.188(9) 0.034(5) 0.100(7) 0.014(4)
C3 0.131(8) 0.172(9) 0.083(5) -0.035(5) 0.062(5) -0.062(7)
C114 0.083(5) 0.074(4) 0.157(8) -0.037(5) -0.019(5) 0.026(4)
C117 0.245(14) 0.117(7) 0.187(11) 0.015(7) 0.165(11) -0.010(8)

loop_
_atom_type_symbol
_atom_type_scat_dispersion_real
_atom_type_scat_dispersion_imag
_atom_type_scat_Cromer_Mann_a1
_atom_type_scat_Cromer_Mann_b1
_atom_type_scat_Cromer_Mann_a2
_atom_type_scat_Cromer_Mann_b2
_atom_type_scat_Cromer_Mann_a3
_atom_type_scat_Cromer_Mann_b3
_atom_type_scat_Cromer_Mann_a4
_atom_type_scat_Cromer_Mann_b4
_atom_type_scat_Cromer_Mann_c
_atom_type_scat_source
C 0.0033 0.0016 2.3100 20.8439 1.0200 10.2075 1.5886 0.5687 0.8650 51.6512 0.2156 'International Tables Vol C 4.2.6.8 and 6.1.1.4'
H 0.0000 0.0000 0.4930 10.5109 0.3229 26.1257 0.1402 3.1424 0.0408 57.7998 0.0030 'International Tables Vol C 4.2.6.8 and 6.1.1.4'
B 0.0013 0.0007 2.0545 23.2185 1.3326 1.0210 1.0979 60.3498 0.7068 0.1403 -0.1932 'International Tables Vol C 4.2.6.8 and 6.1.1.4'
K 0.2009 0.2494 8.2186 12.7949 7.4398 0.7748 1.0519 213.1870 0.8659 41.6841 1.4228 'International Tables Vol C 4.2.6.8 and 6.1.1.4'
N 0.0061 0.0033 12.2126 0.0057 3.1322 9.8933 2.0125 28.9975 1.1663 0.5826 -11.5290 'International Tables Vol C 4.2.6.8 and 6.1.1.4'
Sn -0.6537 1.4246 19.1889 5.8303 19.1005 0.5031 4.4585 26.8909 2.4663 83.9572 4.7821 'International Tables Vol C 4.2.6.8 and 6.1.1.4'

loop_
_geom_angle_atom_site_label_1
_geom_angle_atom_site_label_2
_geom_angle_atom_site_label_3
_geom_angle
_geom_angle_publ_flag
N2 Sn1 B11 102.8(2) yes
N2 Sn1 B41 104.3(2) yes
B11 Sn1 B41 102.69(15) yes
N2 Sn1 N70 137.3(3) yes
B11 Sn1 N70 105.5(2) yes
B41 Sn1 N70 100.0(3) yes
Sn1 N2 K142 105.8(3) yes
Sn1 N2 H22 110.6 no
K142 N2 H22 111.0 no
Sn1 N2 H23 111.0 no
K142 N2 H23 111.3 no
H22 N2 H23 107.1 no
Sn1 B11 N13 136.6(3) yes
Sn1 B11 N16 120.9(3) yes
N13 B11 N16 102.5(3) yes
B11 N13 C14 109.1(3) yes
B11 N13 C29 134.9(3) yes
C14 N13 C29 114.5(3) yes
N13 C14 C15 109.8(4) yes
N13 C14 H141 124.5 no
C15 C14 H141 125.7 no
C14 C15 N16 109.3(3) yes
C14 C15 H151 124.7 no
N16 C15 H151 126.0 no
C15 N16 B11 109.3(3) yes
C15 N16 C17 117.8(3) yes
B11 N16 C17 128.5(3) yes
N16 C17 C18 121.1(4) yes
N16 C17 C22 117.9(4) yes
C18 C17 C22 120.9(4) yes
C17 C18 C19 118.0(4) yes
C17 C18 C26 121.8(4) yes
C19 C18 C26 120.2(4) yes
C18 C19 C20 121.6(4) yes
C18 C19 H191 118.1 no
C20 C19 H191 120.3 no
C19 C20 C21 120.0(4) yes
C19 C20 H201 120.0 no
C21 C20 H201 120.0 no
C20 C21 C22 120.9(4) yes
C20 C21 H211 119.9 no
C22 C21 H211 119.1 no
C17 C22 C21 118.6(4) yes
C17 C22 C23 122.3(4) yes
C21 C22 C23 119.1(4) yes
C22 C23 C24 110.9(4) yes
C22 C23 C25 113.0(4) yes
C24 C23 C25 110.7(5) yes
C22 C23 H231 106.0 no
C24 C23 H231 106.8 no
C25 C23 H231 109.1 no
C23 C24 H243 111.8 no
C23 C24 H242 107.1 no
H243 C24 H242 109.3 no
C23 C24 H241 110.4 no
H243 C24 H241 109.3 no
H242 C24 H241 108.9 no
C23 C25 H251 110.5 no
C23 C25 H252 110.9 no
H251 C25 H252 108.9 no
C23 C25 H253 109.4 no
H251 C25 H253 108.4 no
H252 C25 H253 108.7 no
C18 C26 C27 112.1(4) yes
C18 C26 C28 110.3(4) yes
C27 C26 C28 110.8(5) yes
C18 C26 H261 108.5 no
C27 C26 H261 107.4 no
C28 C26 H261 107.6 no
C26 C27 H271 110.7 no
C26 C27 H272 108.5 no
H271 C27 H272 111.2 no
C26 C27 H273 108.1 no
H271 C27 H273 110.6 no
H272 C27 H273 107.6 no
C26 C28 H281 109.1 no
C26 C28 H282 111.0 no
H281 C28 H282 107.2 no
C26 C28 H283 111.6 no
H281 C28 H283 108.6 no
H282 C28 H283 109.2 no
N13 C29 C30 120.5(4) yes
N13 C29 C37 119.0(4) yes
C30 C29 C37 119.9(4) yes
C29 C30 C31 122.6(4) yes
C29 C30 C34 118.9(4) yes
C31 C30 C34 118.4(4) yes
C30 C31 C32 110.8(4) yes
C30 C31 C33 111.0(4) yes
C32 C31 C33 111.3(5) yes
C30 C31 H311 107.8 no
C32 C31 H311 107.4 no
C33 C31 H311 108.3 no
C31 C32 H323 110.1 no
C31 C32 H322 109.8 no
H323 C32 H322 111.6 no
C31 C32 H321 107.4 no
H323 C32 H321 108.4 no
H322 C32 H321 109.4 no
C31 C33 H331 109.9 no
C31 C33 H332 110.0 no
H331 C33 H332 107.1 no
C31 C33 H333 111.8 no
H331 C33 H333 107.1 no
H332 C33 H333 110.7 no
C30 C34 C35 121.7(4) yes
C30 C34 H341 118.2 no
C35 C34 H341 120.1 no
C34 C35 C36 119.6(4) yes
C34 C35 H351 120.5 no
C36 C35 H351 120.0 no
C35 C36 C37 120.9(5) yes
C35 C36 H361 121.1 no
C37 C36 H361 118.0 no
C29 C37 C36 119.0(4) yes
C29 C37 C38 123.3(4) yes
C36 C37 C38 117.6(4) yes
C37 C38 C39 110.8(4) yes
C37 C38 C40 112.3(4) yes
C39 C38 C40 110.7(5) yes
C37 C38 H381 106.9 no
C39 C38 H381 107.8 no
C40 C38 H381 108.2 no
C38 C39 H391 109.8 no
C38 C39 H392 108.9 no
H391 C39 H392 110.4 no
C38 C39 H393 108.5 no
H391 C39 H393 108.5 no
H392 C39 H393 110.7 no
C38 C40 H403 109.5 no
C38 C40 H402 109.6 no
H403 C40 H402 109.6 no
C38 C40 H401 109.6 no
H403 C40 H401 109.2 no
H402 C40 H401 109.3 no
Sn1 B41 N42 123.0(3) yes
Sn1 B41 N57 133.9(3) yes
N42 B41 N57 103.0(3) yes
B41 N42 C43 128.0(3) yes
B41 N42 C55 108.6(3) yes
C43 N42 C55 120.6(3) yes
N42 C43 C44 120.9(4) yes
N42 C43 C51 118.2(4) yes
C44 C43 C51 120.8(4) yes
C43 C44 C45 121.3(4) yes
C43 C44 C48 118.5(4) yes
C45 C44 C48 120.2(4) yes
C44 C45 C46 113.8(5) yes
C44 C45 C47 110.9(4) yes
C46 C45 C47 110.6(5) yes
C44 C45 H451 106.1 no
C46 C45 H451 108.3 no
C47 C45 H451 106.7 no
C45 C46 H461 110.9 no
C45 C46 H462 111.2 no
H461 C46 H462 107.7 no
C45 C46 H463 110.5 no
H461 C46 H463 108.3 no
H462 C46 H463 108.1 no
C45 C47 H471 109.2 no
C45 C47 H472 108.7 no
H471 C47 H472 110.2 no
C45 C47 H473 110.0 no
H471 C47 H473 109.6 no
H472 C47 H473 109.0 no
C44 C48 C49 121.3(5) yes
C44 C48 H481 119.4 no
C49 C48 H481 119.3 no
C48 C49 C50 120.0(5) yes
C48 C49 H491 120.8 no
C50 C49 H491 119.2 no
C49 C50 C51 121.0(5) yes
C49 C50 H501 120.3 no
C51 C50 H501 118.7 no
C43 C51 C50 118.4(4) yes
C43 C51 C52 121.9(4) yes
C50 C51 C52 119.7(4) yes
C51 C52 C53 111.5(4) yes
C51 C52 C54 110.3(4) yes
C53 C52 C54 111.3(5) yes
C51 C52 H521 108.6 no
C53 C52 H521 106.6 no
C54 C52 H521 108.4 no
C52 C53 H531 111.0 no
C52 C53 H532 108.5 no
H531 C53 H532 107.0 no
C52 C53 H533 110.8 no
H531 C53 H533 109.7 no
H532 C53 H533 109.8 no
C52 C54 H541 111.1 no
C52 C54 H542 112.6 no
H541 C54 H542 108.2 no
C52 C54 H543 110.2 no
H541 C54 H543 104.6 no
H542 C54 H543 109.8 no
N42 C55 C56 109.9(4) yes
N42 C55 H551 121.9 no
C56 C55 H551 128.2 no
C55 C56 N57 109.7(4) yes
C55 C56 H561 125.6 no
N57 C56 H561 124.8 no
C56 N57 B41 108.8(3) yes
C56 N57 C58 116.5(3) yes
B41 N57 C58 133.2(3) yes
N57 C58 C59 118.4(4) yes
N57 C58 C66 120.2(4) yes
C59 C58 C66 121.0(4) yes
C58 C59 C60 122.8(4) yes
C58 C59 C63 118.5(4) yes
C60 C59 C63 118.7(4) yes
C59 C60 C61 111.4(4) yes
C59 C60 C62 112.0(4) yes
C61 C60 C62 109.5(5) yes
C59 C60 H601 108.5 no
C61 C60 H601 107.3 no
C62 C60 H601 108.0 no
C60 C61 H611 111.8 no
C60 C61 H612 112.8 no
H611 C61 H612 105.4 no
C60 C61 H613 111.6 no
H611 C61 H613 107.9 no
H612 C61 H613 106.9 no
C60 C62 H621 109.1 no
C60 C62 H622 110.6 no
H621 C62 H622 109.3 no
C60 C62 H623 109.5 no
H621 C62 H623 109.0 no
H622 C62 H623 109.4 no
C59 C63 C64 120.5(5) yes
C59 C63 H631 119.8 no
C64 C63 H631 119.6 no
C63 C64 C65 119.5(5) yes
C63 C64 H641 117.9 no
C65 C64 H641 122.6 no
C64 C65 C66 122.0(5) yes
C64 C65 H651 119.5 no
C66 C65 H651 118.4 no
C65 C66 C58 118.3(5) yes
C65 C66 C67 119.0(4) yes
C58 C66 C67 122.6(4) yes
C66 C67 C68 109.1(4) yes
C66 C67 C69 111.8(4) yes
C68 C67 C69 110.9(4) yes
C66 C67 H671 107.6 no
C68 C67 H671 109.4 no
C69 C67 H671 107.9 no
C67 C68 H683 111.3 no
C67 C68 H682 110.6 no
H683 C68 H682 107.6 no
C67 C68 H681 111.1 no
H683 C68 H681 107.5 no
H682 C68 H681 108.6 no
C67 C69 H691 112.0 no
C67 C69 H692 110.0 no
H691 C69 H692 110.3 no
C67 C69 H693 108.1 no
H691 C69 H693 108.1 no
H692 C69 H693 108.2 no
Sn1 N70 K113 113.0(3) yes
Sn1 N70 H701 108.6 no
K113 N70 H701 108.8 no
Sn1 N70 H702 108.9 no
K113 N70 H702 108.9 no
H701 N70 H702 108.5 no
N72 Sn71 N73 138.3(3) yes
N72 Sn71 B74 102.3(2) yes
N73 Sn71 B74 102.5(3) yes
N72 Sn71 B78 100.6(2) yes
N73 Sn71 B78 105.0(2) yes
B74 Sn71 B78 104.23(15) yes
Sn71 N72 K142 111.6(3) yes
Sn71 N72 H721 109.8 no
K142 N72 H721 108.8 no
Sn71 N72 H722 109.5 no
K142 N72 H722 108.6 no
H721 N72 H722 108.5 no
Sn71 N73 K113 106.1(4) yes
Sn71 N73 H731 110.8 no
K113 N73 H731 110.6 no
Sn71 N73 H732 110.7 no
K113 N73 H732 110.5 no
H731 N73 H732 108.0 no
Sn71 B74 N114 122.2(3) yes
Sn71 B74 N117 135.0(3) yes
N114 B74 N117 102.8(3) yes
Sn71 B78 N79 122.6(3) yes
Sn71 B78 N93 134.4(3) yes
N79 B78 N93 103.0(3) yes
B78 N79 C80 129.3(3) yes
B78 N79 C91 109.4(4) yes
C80 N79 C91 118.7(4) yes
N79 C80 C81 121.0(4) yes
N79 C80 C88 118.0(5) yes
C81 C80 C88 121.0(5) yes
C80 C81 C82 120.7(4) yes
C80 C81 C85 118.8(6) yes
C82 C81 C85 120.4(6) yes
C81 C82 C83 116.3(7) yes
C81 C82 C84 109.4(6) yes
C83 C82 C84 106.5(8) yes
C81 C82 H821 108.8 no
C83 C82 H821 107.1 no
C84 C82 H821 108.5 no
C82 C83 H831 111.0 no
C82 C83 H832 109.6 no
H831 C83 H832 108.5 no
C82 C83 H833 110.7 no
H831 C83 H833 108.1 no
H832 C83 H833 108.9 no
C82 C84 H841 110.8 no
C82 C84 H842 108.7 no
H841 C84 H842 109.6 no
C82 C84 H843 108.9 no
H841 C84 H843 111.2 no
H842 C84 H843 107.6 no
C81 C85 C86 121.9(7) yes
C81 C85 H851 119.6 no
C86 C85 H851 118.6 no
C85 C86 C87 119.6(6) yes
C85 C86 H861 120.9 no
C87 C86 H861 119.4 no
C86 C87 C88 121.7(7) yes
C86 C87 H871 120.5 no
C88 C87 H871 117.8 no
C80 C88 C87 117.0(7) yes
C80 C88 C89 122.6(5) yes
C87 C88 C89 120.4(6) yes
C88 C89 C90 110.2(7) yes
C88 C89 C117 112.5(7) yes
C90 C89 C117 113.2(8) yes
C88 C89 H891 108.7 no
C90 C89 H891 105.5 no
C117 C89 H891 106.3 no
C89 C90 H901 105.2 no
C89 C90 H902 106.6 no
H901 C90 H902 110.4 no
C89 C90 H903 106.2 no
H901 C90 H903 112.9 no
H902 C90 H903 114.9 no
N79 C91 C92 109.1(4) yes
N79 C91 H911 124.9 no
C92 C91 H911 126.0 no
C91 C92 N93 110.2(4) yes
C91 C92 H921 124.6 no
N93 C92 H921 125.1 no
C92 N93 B78 108.2(4) yes
C92 N93 C94 115.9(4) yes
B78 N93 C94 133.8(3) yes
N93 C94 C95 120.7(4) yes
N93 C94 C102 118.3(4) yes
C95 C94 C102 120.6(5) yes
C94 C95 C96 123.0(4) yes
C94 C95 C99 118.5(5) yes
C96 C95 C99 118.3(5) yes
C95 C96 C97 109.5(4) yes
C95 C96 C98 113.4(4) yes
C97 C96 C98 110.5(5) yes
C95 C96 H961 109.5 no
C97 C96 H961 107.1 no
C98 C96 H961 106.7 no
C96 C97 H971 109.4 no
C96 C97 H972 108.8 no
H971 C97 H972 112.1 no
C96 C97 H973 109.2 no
H971 C97 H973 108.6 no
H972 C97 H973 108.8 no
C96 C98 H981 109.9 no
C96 C98 H982 110.9 no
H981 C98 H982 109.8 no
C96 C98 H983 109.0 no
H981 C98 H983 108.4 no
H982 C98 H983 108.7 no
C95 C99 C100 121.8(6) yes
C95 C99 H991 119.2 no
C100 C99 H991 119.1 no
C99 C100 C101 118.9(5) yes
C99 C100 H1001 121.8 no
C101 C100 H1001 119.3 no
C100 C101 C102 122.1(5) yes
C100 C101 H1011 120.0 no
C102 C101 H1011 117.8 no
C94 C102 C101 118.0(5) yes
C94 C102 C103 122.2(5) yes
C101 C102 C103 119.8(5) yes
C102 C103 C104 112.8(5) yes
C102 C103 C105 109.8(6) yes
C104 C103 C105 107.9(5) yes
C102 C103 H1031 108.7 no
C104 C103 H1031 109.0 no
C105 C103 H1031 108.5 no
C103 C104 H1043 112.3 no
C103 C104 H1042 109.5 no
H1043 C104 H1042 107.3 no
C103 C104 H1041 111.0 no
H1043 C104 H1041 107.9 no
H1042 C104 H1041 108.7 no
C103 C105 H1051 111.7 no
C103 C105 H1052 114.3 no
H1051 C105 H1052 109.2 no
C103 C105 H1053 108.3 no
H1051 C105 H1053 107.5 no
H1052 C105 H1053 105.5 no
N73 K113 N70 147.0(3) yes
B74 N114 C115 109.7(3) yes
B74 N114 C130 128.4(3) yes
C115 N114 C130 117.8(3) yes
N114 C115 C116 109.2(3) yes
N114 C115 H1151 125.5 no
C116 C115 H1151 125.3 no
C115 C116 N117 109.6(3) yes
C115 C116 H1161 126.2 no
N117 C116 H1161 124.1 no
C116 N117 B74 108.7(3) yes
C116 N117 C118 114.8(3) yes
B74 N117 C118 135.4(3) yes
N117 C118 C119 120.1(4) yes
N117 C118 C126 119.3(4) yes
C119 C118 C126 120.0(4) yes
C118 C119 C120 122.9(4) yes
C118 C119 C123 118.9(4) yes
C120 C119 C123 118.2(4) yes
C119 C120 C121 111.5(4) yes
C119 C120 C122 110.8(4) yes
C121 C120 C122 111.3(4) yes
C119 C120 H1201 108.1 no
C121 C120 H1201 107.0 no
C122 C120 H1201 107.9 no
C120 C121 H1213 111.5 no
C120 C121 H1212 109.4 no
H1213 C121 H1212 109.3 no
C120 C121 H1211 109.3 no
H1213 C121 H1211 107.8 no
H1212 C121 H1211 109.6 no
C120 C122 H1221 109.6 no
C120 C122 H1222 108.9 no
H1221 C122 H1222 110.6 no
C120 C122 H1223 108.8 no
H1221 C122 H1223 110.0 no
H1222 C122 H1223 108.9 no
C119 C123 C124 121.2(4) yes
C119 C123 H1231 118.6 no
C124 C123 H1231 120.1 no
C123 C124 C125 119.7(4) yes
C123 C124 H1241 121.5 no
C125 C124 H1241 118.8 no
C124 C125 C126 120.7(5) yes
C124 C125 H1251 120.3 no
C126 C125 H1251 119.0 no
C118 C126 C125 119.3(4) yes
C118 C126 C127 122.7(4) yes
C125 C126 C127 118.0(4) yes
C126 C127 C128 109.9(4) yes
C126 C127 C129 112.9(4) yes
C128 C127 C129 110.1(5) yes
C126 C127 H1271 107.4 no
C128 C127 H1271 109.0 no
C129 C127 H1271 107.5 no
C127 C128 H1283 112.1 no
C127 C128 H1282 107.2 no
H1283 C128 H1282 107.7 no
C127 C128 H1281 112.4 no
H1283 C128 H1281 108.1 no
H1282 C128 H1281 109.2 no
C127 C129 H1291 110.1 no
C127 C129 H1292 109.8 no
H1291 C129 H1292 111.3 no
C127 C129 H1293 108.5 no
H1291 C129 H1293 107.9 no
H1292 C129 H1293 109.1 no
N114 C130 C131 121.5(4) yes
N114 C130 C163 117.7(4) yes
C131 C130 C163 120.8(4) yes
C130 C131 C132 122.5(4) yes
C130 C131 C135 118.0(4) yes
C132 C131 C135 119.5(4) yes
C131 C132 C133 109.6(5) yes
C131 C132 C114 113.4(5) yes
C133 C132 C114 110.7(7) yes
C131 C132 H1321 107.2 no
C133 C132 H1321 108.3 no
C114 C132 H1321 107.5 no
C132 C133 H1331 110.0 no
C132 C133 H1332 109.2 no
H1331 C133 H1332 107.7 no
C132 C133 H1333 111.7 no
H1331 C133 H1333 109.4 no
H1332 C133 H1333 108.7 no
C131 C135 C136 121.3(5) yes
C131 C135 H1351 118.1 no
C136 C135 H1351 120.7 no
C135 C136 C137 120.6(4) yes
C135 C136 H1361 119.7 no
C137 C136 H1361 119.7 no
C136 C137 C163 120.4(5) yes
C136 C137 H1371 120.1 no
C163 C137 H1371 119.5 no
C130 C163 C137 118.8(4) yes
C130 C163 C165 122.6(4) yes
C137 C163 C165 118.5(4) yes
C163 C165 C162 111.1(4) yes
C163 C165 C141 111.3(4) yes
C162 C165 C141 112.3(5) yes
C163 C165 H1651 107.0 no
C162 C165 H1651 107.6 no
C141 C165 H1651 107.1 no
C165 C162 H1623 109.0 no
C165 C162 H1622 110.0 no
H1623 C162 H1622 108.0 no
C165 C162 H1621 111.4 no
H1623 C162 H1621 110.5 no
H1622 C162 H1621 107.8 no
C165 C141 H1411 110.9 no
C165 C141 H1412 109.0 no
H1411 C141 H1412 110.7 no
C165 C141 H1413 108.6 no
H1411 C141 H1413 108.9 no
H1412 C141 H1413 108.7 no
N72 K142 N2 150.5(2) yes
C2 C10 C1 120.3(8) yes
C2 C10 H101 119.1 no
C1 C10 H101 120.6 no
C4 C5 C1 120.5(8) yes
C4 C5 H51 120.8 no
C1 C5 H51 118.7 no
C5 C4 C3 120.8(8) yes
C5 C4 H41 119.4 no
C3 C4 H41 119.8 no
C10 C2 C3 120.9(8) yes
C10 C2 H21 119.7 no
C3 C2 H21 119.3 no
C5 C1 C10 118.9(9) yes
C5 C1 H11 120.2 no
C10 C1 H11 120.9 no
C2 C3 C4 118.5(9) yes
C2 C3 H31 121.4 no
C4 C3 H31 120.1 no
C132 C114 H1141 110.5 no
C132 C114 H1142 108.8 no
H1141 C114 H1142 111.3 no
C132 C114 H1143 109.8 no
H1141 C114 H1143 109.0 no
H1142 C114 H1143 107.4 no
C89 C117 H1171 111.0 no
C89 C117 H1172 109.3 no
H1171 C117 H1172 108.7 no
C89 C117 H1173 111.2 no
H1171 C117 H1173 108.9 no
H1172 C117 H1173 107.7 no

loop_
_geom_bond_atom_site_label_1
_geom_bond_atom_site_label_2
_geom_bond_distance
_geom_bond_publ_flag
Sn1 N2 2.088(6) yes
Sn1 B11 2.314(4) yes
Sn1 B41 2.302(4) yes
Sn1 N70 2.075(7) yes
N2 K142 2.591(7) yes
N2 H22 0.968 no
N2 H23 0.961 no
B11 N13 1.456(5) yes
B11 N16 1.471(5) yes
N13 C14 1.411(5) yes
N13 C29 1.458(5) yes
C14 C15 1.339(6) yes
C14 H141 0.956 no
C15 N16 1.405(5) yes
C15 H151 0.952 no
N16 C17 1.443(5) yes
C17 C18 1.413(6) yes
C17 C22 1.407(6) yes
C18 C19 1.398(6) yes
C18 C26 1.504(7) yes
C19 C20 1.376(7) yes
C19 H191 0.953 no
C20 C21 1.386(7) yes
C20 H201 0.957 no
C21 C22 1.397(6) yes
C21 H211 0.958 no
C22 C23 1.509(6) yes
C23 C24 1.524(7) yes
C23 C25 1.514(7) yes
C23 H231 1.007 no
C24 H243 0.983 no
C24 H242 0.979 no
C24 H241 0.976 no
C25 H251 0.991 no
C25 H252 0.971 no
C25 H253 0.978 no
C26 C27 1.532(7) yes
C26 C28 1.551(8) yes
C26 H261 1.008 no
C27 H271 0.972 no
C27 H272 0.969 no
C27 H273 0.990 no
C28 H281 0.965 no
C28 H282 0.986 no
C28 H283 0.971 no
C29 C30 1.404(6) yes
C29 C37 1.403(6) yes
C30 C31 1.520(7) yes
C30 C34 1.394(6) yes
C31 C32 1.521(7) yes
C31 C33 1.527(7) yes
C31 H311 1.002 no
C32 H323 0.982 no
C32 H322 0.964 no
C32 H321 0.986 no
C33 H331 0.999 no
C33 H332 0.965 no
C33 H333 0.981 no
C34 C35 1.367(7) yes
C34 H341 0.941 no
C35 C36 1.385(7) yes
C35 H351 0.953 no
C36 C37 1.401(6) yes
C36 H361 0.952 no
C37 C38 1.508(6) yes
C38 C39 1.531(7) yes
C38 C40 1.526(7) yes
C38 H381 0.988 no
C39 H391 0.973 no
C39 H392 0.950 no
C39 H393 0.969 no
C40 H403 0.974 no
C40 H402 0.965 no
C40 H401 0.978 no
B41 N42 1.468(5) yes
B41 N57 1.459(5) yes
N42 C43 1.423(5) yes
N42 C55 1.403(5) yes
C43 C44 1.401(6) yes
C43 C51 1.413(6) yes
C44 C45 1.516(7) yes
C44 C48 1.406(7) yes
C45 C46 1.528(8) yes
C45 C47 1.531(9) yes
C45 H451 0.997 no
C46 H461 0.979 no
C46 H462 0.956 no
C46 H463 0.989 no
C47 H471 0.977 no
C47 H472 0.970 no
C47 H473 0.986 no
C48 C49 1.384(8) yes
C48 H481 0.967 no
C49 C50 1.379(7) yes
C49 H491 0.973 no
C50 C51 1.409(6) yes
C50 H501 0.959 no
C51 C52 1.522(7) yes
C52 C53 1.516(7) yes
C52 C54 1.539(7) yes
C52 H521 1.014 no
C53 H531 0.978 no
C53 H532 0.962 no
C53 H533 0.983 no
C54 H541 0.968 no
C54 H542 0.980 no
C54 H543 0.981 no
C55 C56 1.338(6) yes
C55 H551 0.959 no
C56 N57 1.407(5) yes
C56 H561 0.955 no
N57 C58 1.443(5) yes
C58 C59 1.405(6) yes
C58 C66 1.392(6) yes
C59 C60 1.511(7) yes
C59 C63 1.416(6) yes
C60 C61 1.520(7) yes
C60 C62 1.544(8) yes
C60 H601 1.004 no
C61 H611 0.982 no
C61 H612 1.005 no
C61 H613 0.973 no
C62 H621 0.970 no
C62 H622 0.988 no
C62 H623 0.985 no
C63 C64 1.393(7) yes
C63 H631 0.972 no
C64 C65 1.364(8) yes
C64 H641 0.938 no
C65 C66 1.410(7) yes
C65 H651 0.944 no
C66 C67 1.527(7) yes
C67 C68 1.542(7) yes
C67 C69 1.540(7) yes
C67 H671 1.006 no
C68 H683 0.986 no
C68 H682 0.984 no
C68 H681 0.977 no
C69 H691 0.981 no
C69 H692 0.981 no
C69 H693 0.964 no
N70 K113 2.592(8) yes
N70 H701 0.958 no
N70 H702 0.954 no
Sn71 N72 2.091(7) yes
Sn71 N73 2.094(8) yes
Sn71 B74 2.318(4) yes
Sn71 B78 2.317(5) yes
N72 K142 2.583(8) yes
N72 H721 0.953 no
N72 H722 0.958 no
N73 K113 2.568(8) yes
N73 H731 0.958 no
N73 H732 0.959 no
B74 N114 1.457(5) yes
B74 N117 1.459(5) yes
B78 N79 1.449(6) yes
B78 N93 1.459(6) yes
N79 C80 1.442(6) yes
N79 C91 1.409(5) yes
C80 C81 1.394(8) yes
C80 C88 1.412(8) yes
C81 C82 1.512(9) yes
C81 C85 1.404(7) yes
C82 C83 1.513(10) yes
C82 C84 1.527(12) yes
C82 H821 0.990 no
C83 H831 0.966 no
C83 H832 0.970 no
C83 H833 0.986 no
C84 H841 0.972 no
C84 H842 0.984 no
C84 H843 0.962 no
C85 C86 1.340(10) yes
C85 H851 0.963 no
C86 C87 1.396(11) yes
C86 H861 0.970 no
C87 C88 1.410(9) yes
C87 H871 0.954 no
C88 C89 1.508(10) yes
C89 C90 1.533(11) yes
C89 C117 1.518(11) yes
C89 H891 0.999 no
C90 H901 1.113 no
C90 H902 1.097 no
C90 H903 1.076 no
C91 C92 1.325(7) yes
C91 H911 0.949 no
C92 N93 1.415(6) yes
C92 H921 0.956 no
N93 C94 1.454(6) yes
C94 C95 1.388(7) yes
C94 C102 1.412(7) yes
C95 C96 1.520(7) yes
C95 C99 1.405(7) yes
C96 C97 1.537(7) yes
C96 C98 1.532(8) yes
C96 H961 0.999 no
C97 H971 0.958 no
C97 H972 0.975 no
C97 H973 0.997 no
C98 H981 0.964 no
C98 H982 0.979 no
C98 H983 0.965 no
C99 C100 1.379(8) yes
C99 H991 0.976 no
C100 C101 1.367(9) yes
C100 H1001 0.959 no
C101 C102 1.403(8) yes
C101 H1011 0.950 no
C102 C103 1.506(8) yes
C103 C104 1.533(8) yes
C103 C105 1.554(9) yes
C103 H1031 1.007 no
C104 H1043 0.989 no
C104 H1042 0.984 no
C104 H1041 0.946 no
C105 H1051 0.957 no
C105 H1052 0.966 no
C105 H1053 1.001 no
N114 C115 1.396(5) yes
N114 C130 1.444(5) yes
C115 C116 1.346(6) yes
C115 H1151 0.960 no
C116 N117 1.409(5) yes
C116 H1161 0.974 no
N117 C118 1.449(5) yes
C118 C119 1.402(6) yes
C118 C126 1.407(6) yes
C119 C120 1.511(7) yes
C119 C123 1.404(6) yes
C120 C121 1.543(7) yes
C120 C122 1.535(7) yes
C120 H1201 1.006 no
C121 H1213 0.971 no
C121 H1212 0.962 no
C121 H1211 0.974 no
C122 H1221 0.989 no
C122 H1222 0.962 no
C122 H1223 0.960 no
C123 C124 1.378(7) yes
C123 H1231 0.954 no
C124 C125 1.385(7) yes
C124 H1241 0.965 no
C125 C126 1.399(6) yes
C125 H1251 0.965 no
C126 C127 1.521(6) yes
C127 C128 1.530(7) yes
C127 C129 1.522(7) yes
C127 H1271 0.998 no
C128 H1283 0.955 no
C128 H1282 0.962 no
C128 H1281 0.994 no
C129 H1291 0.971 no
C129 H1292 0.967 no
C129 H1293 0.979 no
C130 C131 1.406(6) yes
C130 C163 1.402(6) yes
C131 C132 1.505(7) yes
C131 C135 1.408(6) yes
C132 C133 1.531(11) yes
C132 C114 1.517(9) yes
C132 H1321 1.007 no
C133 H1331 0.965 no
C133 H1332 1.000 no
C133 H1333 0.976 no
C135 C136 1.363(8) yes
C135 H1351 0.950 no
C136 C137 1.382(7) yes
C136 H1361 0.951 no
C137 C163 1.400(6) yes
C137 H1371 0.972 no
C163 C165 1.513(6) yes
C165 C162 1.531(7) yes
C165 C141 1.505(7) yes
C165 H1651 1.000 no
C162 H1623 0.961 no
C162 H1622 0.984 no
C162 H1621 0.980 no
C141 H1411 0.967 no
C141 H1412 0.970 no
C141 H1413 0.986 no
C10 C2 1.370(14) yes
C10 C1 1.372(12) yes
C10 H101 0.961 no
C5 C4 1.361(11) yes
C5 C1 1.392(11) yes
C5 H51 0.980 no
C4 C3 1.379(11) yes
C4 H41 0.965 no
C2 C3 1.385(14) yes
C2 H21 0.941 no
C1 H11 0.977 no
C3 H31 0.989 no
C114 H1141 0.961 no
C114 H1142 0.967 no
C114 H1143 0.991 no
C117 H1171 0.955 no
C117 H1172 0.966 no
C117 H1173 0.977 no

loop_
_geom_hbond_atom_site_label_D
_geom_hbond_atom_site_label_H
_geom_hbond_atom_site_label_A
_geom_hbond_angle_DHA
_geom_hbond_distance_DH
_geom_hbond_distance_HA
_geom_hbond_distance_DA
_geom_hbond_publ_flag
C23 H231 C15 128.56(14) 1.007 2.542 3.266(9) yes
C165 H1651 C115 123.45(13) 1.000 2.584 3.244(9) yes
N2 H23 C44 150.5(2) 0.961 2.416 3.286(9) yes
N70 H701 C18 127.8(2) 0.958 2.599 3.275(9) yes
N70 H701 C26 161.5(2) 0.958 2.521 3.443(9) yes
N72 H721 C131 136.9(2) 0.953 2.440 3.202(9) yes
N72 H721 C132 170.9(2) 0.953 2.552 3.496(9) yes
N73 H732 C81 143.0(3) 0.959 2.495 3.311(9) yes

loop_
_platon_squeeze_void_nr
_platon_squeeze_void_average_x
_platon_squeeze_void_average_y
_platon_squeeze_void_average_z
_platon_squeeze_void_volume
_platon_squeeze_void_count_electrons
_platon_squeeze_void_content
1 -0.120 0.000 0.282 1924 234 ' '
2 -0.025 0.500 -0.006 1924 235 ' '
3 0.167 0.714 0.900 8 1 ' '
4 0.230 0.802 0.782 28 2 ' '
5 0.269 0.302 0.218 28 2 ' '
6 0.332 0.214 0.100 8 1 ' '
7 0.730 0.698 0.782 28 2 ' '
8 0.667 0.786 0.900 7 1 ' '
9 0.769 0.198 0.218 28 2 ' '
10 0.832 0.286 0.100 7 1 ' '
